data_4344500
loop_
_publ_author_name
'Ortiz-Avila, C.Y.'
'Shieh, M.'
'Squattrito, P.J.'
'Clearfield, A.'

_publ_section_title
;
 Synthesis and chracterization of a new series of zinc phosphites
;
_journal_name_full 'Inorganic Chemistry'
_journal_page_first 2608
_journal_page_last 2615
_journal_volume 28
_journal_year 1989
_chemical_formula_sum 'Ba H16 O18 P4 Zn3'
_chemical_name_systematic '(Zn3 (H2 O)6) Ba (H P O3)4'
_space_group_IT_number 15
_symmetry_space_group_name_Hall '-C 2yc'
_symmetry_space_group_name_H-M 'C 1 2/c 1'
_cell_angle_alpha 90
_cell_angle_beta 105.278
_cell_angle_gamma 90
_cell_formula_units_Z 4
_cell_length_a 22.707
_cell_length_b 5.302
_cell_length_c 15.029
_cell_volume 1745.433
_citation_journal_id_ASTM INOCAJ
_cod_data_source_file Ortiz-Avila_INOCAJ_1989_992.cif
_cod_data_source_block H16Ba1O18P4Zn3
_cod_original_formula_sum 'H16 Ba1 O18 P4 Zn3'
_cod_database_code 4344500

loop_
_symmetry_equiv_pos_as_xyz
x,y,z
-x,y,-z+1/2
-x,-y,-z
x,-y,z-1/2
x+1/2,y+1/2,z
-x+1/2,y+1/2,-z+1/2
-x+1/2,-y+1/2,-z
x+1/2,-y+1/2,z-1/2

loop_
_atom_site_label
_atom_site_type_symbol
_atom_site_fract_x
_atom_site_fract_y
_atom_site_fract_z
_atom_site_occupancy
_atom_site_U_iso_or_equiv
O9 O-2 0.6976 -0.897 0.5923 1 0.0
O6 O-2 0.6054 -0.4855 0.5272 1 0.0
O5 O-2 0.6299 -0.006 0.7634 1 0.0
P2 P+3 0.74318 -0.4581 0.3719 1 0.0
Zn2 Zn+2 0.69196 -0.5542 0.54345 1 0.0
H2 H+1 0.726 -0.52 0.287 1 0.0
H7 H+1 0.637 0.07 0.722 1 0.0
O1 O-2 0.4203 0.024 0.5528 1 0.0
Ba1 Ba+2 0.5 0.0122 0.75 1 0.0
H3 H+1 0.398 0.13 0.532 1 0.0
H1 H+1 0.615 -0.48 0.679 1 0.0
O3 O-2 0.5385 0.2548 0.6036 1 0.0
Zn1 Zn+2 0.5 0 0.5 1 0.0
H6 H+1 0.656 0.01 0.802 1 0.0
P1 P+3 0.57134 -0.4984 0.6038 1 0.0
O4 O-2 0.5609 -0.484 0.8172 1 0.0
O2 O-2 0.5304 -0.2726 0.5998 1 0.0
O8 O-2 0.7476 -0.3251 0.6219 1 0.0
H4 H+1 0.594 -0.46 0.841 1 0.0
H5 H+1 0.545 -0.48 0.867 1 0.0
O7 O-2 0.6935 -0.551 0.4154 1 0.0
